data_4509403
loop_
_publ_author_name
'Hudson, Timothy A.'
'Robson, Richard'

_publ_section_title
;
 A New Class of TCNQ Derivatives Easily Generated from TCNQH2Containing
 Discrete TCNQ2&#x2212;Anions and Noncoordinating Cations
;
_journal_issue 4
_journal_name_full 'Crystal Growth &amp; Design'
_journal_page_first 1658
_journal_paper_doi 10.1021/cg801400j
_journal_volume 9
_journal_year 2009
_chemical_formula_moiety '(C12 H4 N4 2-), 2(C6 H13 N2 1+), (C6 H12 N2)'
_chemical_formula_sum 'C30 H42 N10'
_chemical_formula_weight 542.74
_chemical_name_systematic
;
 ?
;
_space_group_IT_number 15
_symmetry_cell_setting monoclinic
_symmetry_space_group_name_Hall '-C 2yc'
_symmetry_space_group_name_H-M 'C 1 2/c 1'
_atom_sites_solution_hydrogens geom
_atom_sites_solution_primary direct
_atom_sites_solution_secondary difmap
_audit_creation_method SHELXL-97
_cell_angle_alpha 90.00
_cell_angle_beta 103.5130(10)
_cell_angle_gamma 90.00
_cell_formula_units_Z 4
_cell_length_a 14.8378(2)
_cell_length_b 11.00760(10)
_cell_length_c 17.4591(2)
_cell_measurement_reflns_used 4534
_cell_measurement_temperature 130(2)
_cell_measurement_theta_max 73.03
_cell_measurement_theta_min 4.46
_cell_volume 2772.63(6)
_computing_cell_refinement
;
CrysAlis RED, Oxford Diffraction Ltd.,
Version 1.171.32.15 (release 10-01-2008 CrysAlis171 .NET)
(compiled Jan 10 2008,16:37:18)
;
_computing_data_collection
;
CrysAlis CCD, Oxford Diffraction Ltd.,
Version 1.171.32.15 (release 10-01-2008 CrysAlis171 .NET)
(compiled Jan 10 2008,16:37:18)
;
_computing_data_reduction
;
CrysAlis RED, Oxford Diffraction Ltd.,
Version 1.171.32.15 (release 10-01-2008 CrysAlis171 .NET)
(compiled Jan 10 2008,16:37:18)
;
_computing_structure_refinement 'SHELXL-97 (Sheldrick, 1997)'
_computing_structure_solution 'SHELXS-97 (Sheldrick, 1997)'
_diffrn_ambient_temperature 130(2)
_diffrn_detector_area_resol_mean 16.0711
_diffrn_measured_fraction_theta_full 0.966
_diffrn_measured_fraction_theta_max 0.966
_diffrn_measurement_device_type 'XCalibur - Oxford Diffraction'
_diffrn_measurement_method '\f & \w'
_diffrn_radiation_monochromator graphite
_diffrn_radiation_source 'fine-focus sealed tube'
_diffrn_radiation_type CuK\a
_diffrn_radiation_wavelength 1.5418
_diffrn_reflns_av_R_equivalents 0.0220
_diffrn_reflns_av_sigmaI/netI 0.0213
_diffrn_reflns_limit_h_max 18
_diffrn_reflns_limit_h_min -18
_diffrn_reflns_limit_k_max 13
_diffrn_reflns_limit_k_min -11
_diffrn_reflns_limit_l_max 15
_diffrn_reflns_limit_l_min -21
_diffrn_reflns_number 6152
_diffrn_reflns_theta_full 73.32
_diffrn_reflns_theta_max 73.32
_diffrn_reflns_theta_min 5.05
_exptl_absorpt_coefficient_mu 0.643
_exptl_absorpt_correction_T_max 0.982
_exptl_absorpt_correction_T_min 0.955
_exptl_absorpt_correction_type gaussian
_exptl_absorpt_process_details
;
CrysAlis RED, Oxford Diffraction Ltd.,
Version 1.171.32.15 (release 10-01-2008 CrysAlis171 .NET)
(compiled Jan 10 2008,16:37:18)
Numerical absorption correction based on gaussian integration over
a multifaceted crystal model
;
_exptl_crystal_colour 'PALE ORANGE'
_exptl_crystal_density_diffrn 1.300
_exptl_crystal_density_method 'not measured'
_exptl_crystal_description PRISM
_exptl_crystal_F_000 1168
_exptl_crystal_size_max 0.49
_exptl_crystal_size_mid 0.32
_exptl_crystal_size_min 0.13
_refine_diff_density_max 0.239
_refine_diff_density_min -0.178
_refine_diff_density_rms 0.043
_refine_ls_extinction_method none
_refine_ls_goodness_of_fit_ref 1.109
_refine_ls_hydrogen_treatment mixed
_refine_ls_matrix_type full
_refine_ls_number_parameters 185
_refine_ls_number_reflns 2704
_refine_ls_number_restraints 0
_refine_ls_restrained_S_all 1.109
_refine_ls_R_factor_all 0.0509
_refine_ls_R_factor_gt 0.0446
_refine_ls_shift/su_max 0.000
_refine_ls_shift/su_mean 0.000
_refine_ls_structure_factor_coef Fsqd
_refine_ls_weighting_details 'calc w=1/[\s^2^(Fo^2^)+(0.0389P)^2^+3.9975P] where P=(Fo^2^+2Fc^2^)/3'
_refine_ls_weighting_scheme calc
_refine_ls_wR_factor_gt 0.1122
_refine_ls_wR_factor_ref 0.1148
_reflns_number_gt 2379
_reflns_number_total 2704
_reflns_threshold_expression >2sigma(I)
_cod_data_source_file cg801400jsup12.cif
_cod_data_source_block tcnqdabd
_cod_depositor_comments
;
The following automatic conversions were performed:

'_symmetry_cell_setting' value 'MONOCLINIC' changed to 'monoclinic'
according to /home/saulius/struct/CIF-dictionaries/cif_core.dic
dictionary named 'cif_core.dic' version 2.4.2 from 2011-04-26.

Automatic conversion script
Id: cif_fix_values 1891 2012-01-12 08:04:46Z andrius 
;
_cod_original_sg_symbol_H-M C2/c
_cod_database_code 4509403

loop_
_symmetry_equiv_pos_as_xyz
'x, y, z'
'-x, y, -z+1/2'
'x+1/2, y+1/2, z'
'-x+1/2, y+1/2, -z+1/2'
'-x, -y, -z'
'x, -y, z-1/2'
'-x+1/2, -y+1/2, -z'
'x+1/2, -y+1/2, z-1/2'

loop_
_atom_site_label
_atom_site_type_symbol
_atom_site_fract_x
_atom_site_fract_y
_atom_site_fract_z
_atom_site_U_iso_or_equiv
_atom_site_adp_type
_atom_site_occupancy
_atom_site_symmetry_multiplicity
_atom_site_calc_flag
_atom_site_refinement_flags
H4 H -0.1975(18) 1.089(2) 0.6755(14) 0.054(7) Uiso 1 1 d .
N5 N 0.08601(9) 0.91400(12) 0.28512(8) 0.0212(3) Uani 1 1 d .
N4 N -0.27021(9) 1.08478(12) 0.65046(8) 0.0201(3) Uani 1 1 d .
N3 N -0.44290(9) 1.07394(12) 0.58976(8) 0.0218(3) Uani 1 1 d .
C14 C 0.07029(11) 0.84220(15) 0.21091(9) 0.0224(3) Uani 1 1 d .
H14A H 0.0821 0.7569 0.2233 0.027 Uiso 1 1 calc R
H14B H 0.1127 0.8690 0.1797 0.027 Uiso 1 1 calc R
C13 C 0.03064(11) 0.85890(15) 0.33667(9) 0.0228(3) Uani 1 1 d .
H13A H 0.0320 0.9112 0.3817 0.027 Uiso 1 1 calc R
H13B H 0.0568 0.7808 0.3559 0.027 Uiso 1 1 calc R
C9 C -0.32053(11) 1.16112(15) 0.69789(9) 0.0213(3) Uani 1 1 d .
H9A H -0.3003 1.2450 0.6982 0.026 Uiso 1 1 calc R
H9B H -0.3078 1.1322 0.7518 0.026 Uiso 1 1 calc R
C1 C -0.30912(12) 1.02708(14) 0.36548(9) 0.0234(4) Uani 1 1 d .
N1 N -0.07614(11) 1.07935(14) 0.43169(10) 0.0328(4) Uani 1 1 d .
C10 C -0.42549(11) 1.15191(15) 0.65985(9) 0.0223(3) Uani 1 1 d .
H10A H -0.4573 1.1189 0.6979 0.027 Uiso 1 1 calc R
H10B H -0.4501 1.2324 0.6452 0.027 Uiso 1 1 calc R
C15 C 0.05312(11) 1.03996(15) 0.26617(10) 0.0241(4) Uani 1 1 d .
H15A H 0.0830 1.0740 0.2272 0.029 Uiso 1 1 calc R
H15B H 0.0692 1.0898 0.3132 0.029 Uiso 1 1 calc R
C5 C -0.32688(11) 0.80071(15) 0.45037(9) 0.0209(3) Uani 1 1 d .
H5 H -0.3792 0.8340 0.4170 0.025 Uiso 1 1 calc R
C4 C -0.24093(11) 0.85772(14) 0.45716(9) 0.0193(3) Uani 1 1 d .
C6 C -0.33604(10) 0.69590(15) 0.49208(9) 0.0210(3) Uani 1 1 d .
H6 H -0.3942 0.6606 0.4863 0.025 Uiso 1 1 calc R
C11 C -0.28911(11) 1.13353(16) 0.56842(9) 0.0229(3) Uani 1 1 d .
H11A H -0.2547 1.0875 0.5373 0.027 Uiso 1 1 calc R
H11B H -0.2700 1.2179 0.5691 0.027 Uiso 1 1 calc R
C7 C -0.30195(11) 0.95547(14) 0.64909(10) 0.0224(3) Uani 1 1 d .
H7A H -0.2881 0.9227 0.7021 0.027 Uiso 1 1 calc R
H7B H -0.2700 0.9066 0.6175 0.027 Uiso 1 1 calc R
C12 C -0.39424(11) 1.12255(16) 0.53226(9) 0.0243(4) Uani 1 1 d .
H12A H -0.4191 1.2019 0.5147 0.029 Uiso 1 1 calc R
H12B H -0.4045 1.0694 0.4867 0.029 Uiso 1 1 calc R
N2 N -0.37251(11) 1.07417(14) 0.32480(9) 0.0320(4) Uani 1 1 d .
C8 C -0.40742(11) 0.95196(15) 0.61361(11) 0.0249(4) Uani 1 1 d .
H8A H -0.4205 0.8985 0.5682 0.030 Uiso 1 1 calc R
H8B H -0.4386 0.9198 0.6523 0.030 Uiso 1 1 calc R
C2 C -0.23205(11) 0.96975(15) 0.41389(9) 0.0214(3) Uani 1 1 d .
C3 C -0.14694(12) 1.03020(14) 0.42392(10) 0.0238(4) Uani 1 1 d .

loop_
_atom_site_aniso_label
_atom_site_aniso_U_11
_atom_site_aniso_U_22
_atom_site_aniso_U_33
_atom_site_aniso_U_23
_atom_site_aniso_U_13
_atom_site_aniso_U_12
N5 0.0186(6) 0.0211(7) 0.0228(7) -0.0008(5) 0.0027(5) 0.0007(5)
N4 0.0168(6) 0.0226(7) 0.0205(7) -0.0010(5) 0.0039(5) 0.0009(5)
N3 0.0199(6) 0.0214(7) 0.0233(7) -0.0006(5) 0.0035(5) 0.0003(5)
C14 0.0216(8) 0.0224(8) 0.0235(8) -0.0011(6) 0.0056(6) 0.0004(6)
C13 0.0228(8) 0.0256(8) 0.0197(8) 0.0011(6) 0.0045(6) 0.0031(6)
C9 0.0228(8) 0.0231(8) 0.0184(8) -0.0022(6) 0.0056(6) 0.0007(6)
C1 0.0329(9) 0.0191(7) 0.0209(8) -0.0001(6) 0.0120(7) 0.0019(7)
N1 0.0320(8) 0.0232(7) 0.0439(9) 0.0046(7) 0.0104(7) -0.0027(6)
C10 0.0209(8) 0.0254(8) 0.0216(8) -0.0009(6) 0.0072(6) 0.0019(6)
C15 0.0220(8) 0.0200(8) 0.0283(9) -0.0015(7) 0.0017(6) -0.0014(6)
C5 0.0179(7) 0.0230(8) 0.0208(8) -0.0003(6) 0.0024(6) 0.0044(6)
C4 0.0229(8) 0.0178(7) 0.0181(8) -0.0018(6) 0.0067(6) 0.0021(6)
C6 0.0177(7) 0.0220(8) 0.0235(8) -0.0021(6) 0.0053(6) -0.0010(6)
C11 0.0235(8) 0.0284(8) 0.0180(8) 0.0004(6) 0.0071(6) -0.0010(6)
C7 0.0220(8) 0.0197(8) 0.0248(8) 0.0008(6) 0.0040(6) 0.0028(6)
C12 0.0248(8) 0.0293(9) 0.0176(8) 0.0000(7) 0.0028(6) -0.0001(7)
N2 0.0384(9) 0.0317(8) 0.0267(8) 0.0073(7) 0.0093(6) 0.0101(7)
C8 0.0214(8) 0.0212(8) 0.0313(9) -0.0004(7) 0.0044(6) -0.0010(6)
C2 0.0254(8) 0.0200(8) 0.0202(8) -0.0003(6) 0.0079(6) 0.0021(6)
C3 0.0321(9) 0.0167(7) 0.0243(8) 0.0021(6) 0.0102(7) 0.0031(7)

loop_
_atom_type_symbol
_atom_type_description
_atom_type_scat_dispersion_real
_atom_type_scat_dispersion_imag
_atom_type_scat_source
C C 0.0181 0.0091 'International Tables Vol C Tables 4.2.6.8 and 6.1.1.4'
H H 0.0000 0.0000 'International Tables Vol C Tables 4.2.6.8 and 6.1.1.4'
N N 0.0311 0.0180 'International Tables Vol C Tables 4.2.6.8 and 6.1.1.4'

loop_
_geom_angle_atom_site_label_1
_geom_angle_atom_site_label_2
_geom_angle_atom_site_label_3
_geom_angle
_geom_angle_site_symmetry_1
_geom_angle_site_symmetry_3
C15 N5 C13 108.55(13) . .
C15 N5 C14 109.03(12) . .
C13 N5 C14 108.35(12) . .
C11 N4 C9 108.84(12) . .
C11 N4 C7 109.77(12) . .
C9 N4 C7 110.30(12) . .
C8 N3 C10 108.49(13) . .
C8 N3 C12 109.07(13) . .
C10 N3 C12 109.78(13) . .
N5 C14 C13 109.87(13) . 2
N5 C13 C14 109.11(13) . 2
N4 C9 C10 107.94(12) . .
N2 C1 C2 179.31(18) . .
N3 C10 C9 111.08(12) . .
N5 C15 C15 109.65(8) . 2
C6 C5 C4 121.78(14) . .
C5 C4 C6 117.12(15) . 7_466
C5 C4 C2 121.47(14) . .
C6 C4 C2 121.41(14) 7_466 .
C5 C6 C4 121.10(14) . 7_466
N4 C11 C12 108.02(12) . .
N4 C7 C8 108.41(12) . .
N3 C12 C11 111.10(13) . .
N3 C8 C7 110.74(13) . .
C3 C2 C1 116.46(15) . .
C3 C2 C4 121.40(14) . .
C1 C2 C4 121.95(15) . .
N1 C3 C2 179.25(19) . .

loop_
_geom_bond_atom_site_label_1
_geom_bond_atom_site_label_2
_geom_bond_distance
_geom_bond_site_symmetry_2
N5 C15 1.481(2) .
N5 C13 1.483(2) .
N5 C14 1.489(2) .
N4 C11 1.493(2) .
N4 C9 1.496(2) .
N4 C7 1.498(2) .
N3 C8 1.467(2) .
N3 C10 1.467(2) .
N3 C12 1.468(2) .
C14 C13 1.544(2) 2
C13 C14 1.544(2) 2
C9 C10 1.547(2) .
C1 N2 1.160(2) .
C1 C2 1.403(2) .
N1 C3 1.161(2) .
C15 C15 1.545(3) 2
C5 C6 1.388(2) .
C5 C4 1.401(2) .
C4 C6 1.402(2) 7_466
C4 C2 1.468(2) .
C6 C4 1.402(2) 7_466
C11 C12 1.545(2) .
C7 C8 1.543(2) .
C2 C3 1.402(2) .
